data_2001001
loop_
_publ_author_name
'Frydenvang, K.'
'Jensen, B.'

_publ_section_title
;
 Structures of muscarone iodide and muscarone picrate
;
_journal_issue 3
_journal_name_full 'Acta Crystallographica Section C'
_journal_page_first 469
_journal_page_last 474
_journal_paper_doi 10.1107/S0108270191006169
_journal_volume 48
_journal_year 1992
_chemical_formula_moiety 'C9 H18 N1 O2,C6 H2 N3 O7'
_chemical_formula_sum 'C15 H20 N4 O9'
_chemical_formula_weight 400.3
_space_group_IT_number 2
_space_group_name_Hall '-P 1'
_space_group_name_H-M_alt 'P -1'
_symmetry_cell_setting triclinic
_symmetry_space_group_name_Hall '-P 1'
_symmetry_space_group_name_H-M 'P -1'
_cell_angle_alpha 91.02(2)
_cell_angle_beta 104.76(3)
_cell_angle_gamma 90.37(3)
_cell_formula_units_Z 4
_cell_length_a 6.584(3)
_cell_length_b 23.127(6)
_cell_length_c 11.962(3)
_cell_volume 1760.9(11)
_diffrn_radiation_type Mo
_diffrn_radiation_wavelength 0.71073
_exptl_absorpt_coefficient_mu 0.118
_exptl_crystal_density_diffrn 1.51
_exptl_crystal_F_000 840
_cod_data_source_file ab0199.cif
_cod_data_source_block ab0199b
_cod_original_cell_volume 1761(2)
_cod_database_code 2001001

loop_
_space_group_symop_id
_space_group_symop_operation_xyz
1 x,y,z
2 -x,-y,-z

loop_
_atom_site_label
_atom_site_fract_x
_atom_site_fract_y
_atom_site_fract_z
C1 -.3228(7) .6740(2) .1055(5)
C2 -.2976(7) .7332(2) .1604(4)
C3 -.1356(6) .7354(2) .2775(4)
C4 .0216(7) .7823(2) .2717(4)
C5 -.0864(7) .8147(2) .1646(4)
C6 .0655(6) .8410(2) .1046(4)
N7 -.0277(5) .8790(2) .0033(3)
C8 -.1537(7) .8441(2) -.0980(4)
C9 -.1632(7) .9247(2) .0338(4)
C10 .1537(7) .9077(2) -.0302(4)
O11 -.2158(4) .77240(10) .0908(2)
O12 -.1382(5) .70520(10) .3576(3)
C01 .9520(7) .2048(2) .3903(4)
C02 .8381(7) .2555(2) .3287(2)
C03 .6615(7) .2391(2) .2226(4)
C04 .4705(7) .2703(2) .2376(4)
C05 .5597(6) .3153(2) .3301(4)
C06 .4127(7) .3347(2) .3984(4)
N07 .4992(5) .37650(10) .4970(3)
C08 .6223(7) .3450(2) .6017(4)
C09 .6391(7) .4214(2) .4662(4)
C010 .3169(7) .4063(2) .5275(4)
O011 .7399(4) .28770(10) .4023(2)
O012 .6772(5) .2083(2) .1434(3)
C21 .0986(6) .5795(2) .8342(3)
C22 .1370(6) .5172(2) .8368(3)
C23 .2163(6) .4861(2) .9344(3)
C24 .2674(6) .5147(2) 1.0416(3)
C25 .2313(6) .5736(2) 1.0502(3)
C26 .1482(6) .6041(2) .9526(4)
O21 .0352(5) .60720(10) .7455(3)
N22 .0817(5) .4835(2) .7287(3)
O221 .0732(5) .5067(2) .6375(2)
O222 .0398(5) .43150(10) .7343(3)
N24 .3526(5) .4825(2) 1.1440(3)
O241 .3930(5) .5087(2) 1.2383(2)
O242 .3815(4) .43050(10) 1.1348(3)
N26 .1090(5) .6653(2) .9708(3)
O261 -.0040(6) .6920(2) .8926(3)
O262 .1899(5) .6873(2) 1.0671(3)
C31 .5880(6) -.0677(2) .3190(3)
C32 .6423(6) -.0061(2) .3338(3)
C33 .7278(6) .0212(2) .4372(3)
C34 .7651(6) -.0100(2) .5381(3)
C35 .7107(5) -.0683(2) .5352(3)
C36 .6277(6) -.0957(2) .4310(4)
O31 .5056(4) -.09200(10) .2255(2)
N32 .5963(5) .0308(2) .2316(3)
O321 .5836(5) .00880(10) .1370(2)
O322 .5737(5) .08290(10) .2472(3)
N34 .8534(5) .0190(2) .6472(3)
O341 .8801(5) -.01000(10) .7363(2)
O342 .8975(4) .07080(10) .6483(2)
N36 .5676(5) -.1558(2) .4345(3)
O361 .5722(5) -.18830(10) .3539(3)
O362 .5141(5) -.17210(10) .5203(3)
H11 -.424 .674 .034
H12 -.191 .662 .094
H13 -.365 .647 .155
H21 -.434 .743 .168
H41 .150 .766 .264
H42 .048 .807 .339
H51 -.165 .846 .184
H61 .136 .810 .077
H62 .165 .864 .160
H91 -.220 .948 -.032
H92 -.276 .907 .058
H93 -.083 .948 .095
H81 -.210 .869 -.161
H82 -.066 .816 -.122
H83 -.265 .825 -.077
H101 .101 .932 -.094
H102 .233 .930 .034
H103 .241 .879 -.051
H01 1.060 .218 .455
H02 .856 .181 .417
H03 1.013 .183 .340
H021 .945 .277 .305
H041 .378 .244 .263
H042 .397 .287 .168
H051 .593 .350 .296
H061 .364 .301 .429
H062 .297 .353 .347
H011 .368 .433 .590
H012 .239 .427 .463
H013 .228 .379 .550
H091 .692 .447 .529
H092 .755 .403 .445
H093 .563 .443 .401
H081 .676 .372 .663
H082 .533 .318 .625
H083 .736 .325 .583
H23 .236 .446 .929
H25 .265 .592 1.124
H33 .761 .061 .440
H35 .731 -.089 .605

loop_
_geom_bond_atom_site_label_1
_geom_bond_atom_site_label_2
_geom_bond_distance
C1 C2 1.499(7)
C2 C3 1.529(6)
C2 O11 1.434(6)
C3 C4 1.509(6)
C3 O12 1.200(6)
C4 C5 1.512(6)
C5 O11 1.428(5)
C5 C6 1.503(7)
C6 N7 1.512(5)
N7 C8 1.501(5)
N7 C9 1.486(6)
N7 C10 1.506(6)
C21 C22 1.464(6)
C21 O21 1.230(5)
C21 C26 1.473(6)
C22 C23 1.372(5)
C22 N22 1.460(5)
C23 C24 1.394(5)
C24 C25 1.391(6)
C24 N24 1.435(5)
C25 C26 1.368(6)
C26 N26 1.462(6)
N22 O221 1.213(5)
N22 O222 1.240(5)
N24 O241 1.238(4)
N24 O242 1.226(5)
N26 O261 1.218(5)
N26 O262 1.238(5)
C01 C02 1.497(7)
C02 C03 1.528(5)
C02 O011 1.421(6)
C03 C04 1.502(7)
C03 O012 1.200(6)
C04 C05 1.508(6)
C05 O011 1.438(5)
C05 C06 1.484(7)
C06 N07 1.504(5)
N07 C08 1.509(5)
N07 C09 1.497(6)
N07 C010 1.507(6)
C31 C32 1.463(6)
C31 O31 1.236(5)
C31 C36 1.462(6)
C32 C33 1.363(5)
C32 N32 1.471(5)
C33 C34 1.387(6)
C34 C35 1.390(6)
C34 N34 1.438(5)
C35 C36 1.369(5)
C36 N36 1.446(6)
N32 O321 1.215(5)
N32 O322 1.233(5)
N34 O341 1.245(5)
N34 O342 1.230(5)
N36 O361 1.220(5)
N36 O362 1.232(5)
